data_7212834
loop_
_publ_author_name
'Bacchi, Alessia'
'Carcelli, Mauro'
'Chiodo, Tiziana'
'Pelagatti, Paolo'

_publ_section_title
;
 Diamondoid and square-grid networks based on bent wheel-and-axle diols
;
_journal_issue 12
_journal_name_full CrystEngComm
_journal_page_first 4226
_journal_paper_doi 10.1039/c0ce00173b
_journal_volume 12
_journal_year 2010
_chemical_formula_sum 'C48 H36 I2 N4 O2 Zn'
_chemical_formula_weight 1019.98
_chemical_name_systematic
;
?
;
_space_group_IT_number 114
_symmetry_cell_setting tetragonal
_symmetry_space_group_name_Hall 'P -4 2n'
_symmetry_space_group_name_H-M 'P -4 21 c'
_atom_sites_solution_hydrogens geom
_atom_sites_solution_primary direct
_atom_sites_solution_secondary difmap
_audit_creation_method SHELXL-97
_cell_angle_alpha 90.00
_cell_angle_beta 90.00
_cell_angle_gamma 90.00
_cell_formula_units_Z 4
_cell_length_a 18.90370(10)
_cell_length_b 18.90370(10)
_cell_length_c 11.8392(6)
_cell_measurement_reflns_used 800
_cell_measurement_temperature 293(2)
_cell_measurement_theta_max 18
_cell_measurement_theta_min 4
_cell_volume 4230.7(2)
_computing_structure_refinement 'SHELXL-97 (Sheldrick, 1997)'
_computing_structure_solution 'SIR97 (Altomare et al. 1997)'
_diffrn_ambient_temperature 293(2)
_diffrn_detector_area_resol_mean 8.2
_diffrn_measured_fraction_theta_full 1.000
_diffrn_measured_fraction_theta_max 1.000
_diffrn_measurement_device_type diffractometer
_diffrn_measurement_method '\w scan'
_diffrn_radiation_monochromator graphite
_diffrn_radiation_source 'fine-focus sealed tube'
_diffrn_radiation_type MoK\a
_diffrn_radiation_wavelength 0.71073
_diffrn_reflns_av_R_equivalents 0.0880
_diffrn_reflns_av_sigmaI/netI 0.0371
_diffrn_reflns_limit_h_max 21
_diffrn_reflns_limit_h_min -21
_diffrn_reflns_limit_k_max 21
_diffrn_reflns_limit_k_min -21
_diffrn_reflns_limit_l_max 13
_diffrn_reflns_limit_l_min -13
_diffrn_reflns_number 42634
_diffrn_reflns_theta_full 24.28
_diffrn_reflns_theta_max 24.28
_diffrn_reflns_theta_min 1.52
_exptl_absorpt_coefficient_mu 2.084
_exptl_absorpt_correction_T_max 0.7450
_exptl_absorpt_correction_T_min 0.6147
_exptl_absorpt_correction_type multi-scan
_exptl_absorpt_process_details 'SADABS procedure'
_exptl_crystal_colour yellow
_exptl_crystal_density_diffrn 1.601
_exptl_crystal_density_method 'not measured'
_exptl_crystal_description prism
_exptl_crystal_F_000 2016
_exptl_crystal_size_max 0.08
_exptl_crystal_size_mid 0.06
_exptl_crystal_size_min 0.03
_refine_diff_density_max 0.338
_refine_diff_density_min -0.239
_refine_diff_density_rms 0.053
_refine_ls_abs_structure_details 'Flack H D (1983), Acta Cryst. A39, 876-881'
_refine_ls_abs_structure_Flack 0.00
_refine_ls_extinction_method none
_refine_ls_goodness_of_fit_ref 1.042
_refine_ls_hydrogen_treatment mixed
_refine_ls_matrix_type full
_refine_ls_number_parameters 262
_refine_ls_number_reflns 3429
_refine_ls_number_restraints 0
_refine_ls_restrained_S_all 1.042
_refine_ls_R_factor_all 0.0530
_refine_ls_R_factor_gt 0.0326
_refine_ls_shift/su_max 0.000
_refine_ls_shift/su_mean 0.000
_refine_ls_structure_factor_coef Fsqd
_refine_ls_weighting_details 'calc w=1/[\s^2^(Fo^2^)+(0.0319P)^2^+0.2867P] where P=(Fo^2^+2Fc^2^)/3'
_refine_ls_weighting_scheme calc
_refine_ls_wR_factor_gt 0.0617
_refine_ls_wR_factor_ref 0.0684
_reflns_number_gt 2682
_reflns_number_total 3429
_reflns_threshold_expression >2sigma(I)
_cod_data_source_file c0ce00173b.txt
_cod_data_source_block 3
_cod_database_code 7212834

loop_
_symmetry_equiv_pos_as_xyz
'x, y, z'
'-x, -y, z'
'x+1/2, -y+1/2, -z+1/2'
'-x+1/2, y+1/2, -z+1/2'
'y+1/2, x+1/2, z+1/2'
'-y+1/2, -x+1/2, z+1/2'
'-y, x, -z'
'y, -x, -z'

loop_
_atom_site_label
_atom_site_type_symbol
_atom_site_fract_x
_atom_site_fract_y
_atom_site_fract_z
_atom_site_U_iso_or_equiv
_atom_site_adp_type
_atom_site_occupancy
_atom_site_symmetry_multiplicity
_atom_site_calc_flag
_atom_site_refinement_flags
Zn1 Zn 0.5000 0.0000 -0.45378(8) 0.0479(2) Uani 1 2 d S
I1 I 0.60318(2) 0.063380(19) -0.54905(4) 0.06504(13) Uani 1 1 d .
O1 O 0.7936(3) -0.3702(2) 0.2928(4) 0.0664(12) Uani 1 1 d .
H1O H 0.835(3) -0.363(3) 0.292(5) 0.06(2) Uiso 1 1 d .
N1 N 0.5456(2) -0.0748(2) -0.3493(4) 0.0483(11) Uani 1 1 d .
N2 N 0.6784(2) -0.2003(2) -0.0451(5) 0.0680(13) Uani 1 1 d .
C1 C 0.5307(3) -0.1436(3) -0.3541(5) 0.0604(16) Uani 1 1 d .
H1 H 0.4986 -0.1592 -0.4082 0.072 Uiso 1 1 calc R
C2 C 0.5603(3) -0.1926(3) -0.2828(5) 0.0627(16) Uani 1 1 d .
H2 H 0.5489 -0.2402 -0.2897 0.075 Uiso 1 1 calc R
C3 C 0.6067(3) -0.1707(3) -0.2019(5) 0.0532(14) Uani 1 1 d .
C4 C 0.6222(3) -0.1001(3) -0.1959(5) 0.0658(18) Uani 1 1 d .
H4 H 0.6533 -0.0835 -0.1410 0.079 Uiso 1 1 calc R
C5 C 0.5916(3) -0.0532(3) -0.2716(5) 0.0648(17) Uani 1 1 d .
H5 H 0.6035 -0.0055 -0.2680 0.078 Uiso 1 1 calc R
C6 C 0.6380(3) -0.2208(3) -0.1194(5) 0.0644(17) Uani 1 1 d .
H6 H 0.6268 -0.2686 -0.1241 0.077 Uiso 1 1 calc R
C7 C 0.7058(3) -0.2474(3) 0.0382(6) 0.0593(14) Uani 1 1 d .
C8 C 0.7703(3) -0.2290(3) 0.0842(4) 0.0611(16) Uani 1 1 d .
H8 H 0.7925 -0.1881 0.0586 0.073 Uiso 1 1 calc R
C9 C 0.8034(3) -0.2689(3) 0.1667(5) 0.0554(15) Uani 1 1 d .
C10 C 0.7668(3) -0.3283(3) 0.2096(5) 0.0566(16) Uani 1 1 d .
C11 C 0.7005(3) -0.3476(3) 0.1664(5) 0.0546(16) Uani 1 1 d .
C12 C 0.6720(3) -0.3073(3) 0.0790(5) 0.0626(17) Uani 1 1 d .
H12 H 0.6291 -0.3210 0.0472 0.075 Uiso 1 1 calc R
C13 C 0.8768(3) -0.2507(3) 0.2014(5) 0.0597(16) Uani 1 1 d .
C14 C 0.9265(4) -0.2377(3) 0.1167(6) 0.0681(17) Uani 1 1 d .
H14 H 0.9134 -0.2416 0.0412 0.082 Uiso 1 1 calc R
C15 C 0.9943(4) -0.2194(4) 0.1439(7) 0.087(2) Uani 1 1 d .
H15 H 1.0264 -0.2090 0.0867 0.104 Uiso 1 1 calc R
C16 C 1.0156(4) -0.2161(4) 0.2545(8) 0.096(2) Uani 1 1 d .
H16 H 1.0622 -0.2046 0.2721 0.116 Uiso 1 1 calc R
C17 C 0.9682(5) -0.2298(4) 0.3386(7) 0.095(2) Uani 1 1 d .
H17 H 0.9830 -0.2281 0.4135 0.114 Uiso 1 1 calc R
C18 C 0.8985(4) -0.2461(3) 0.3139(6) 0.0737(18) Uani 1 1 d .
H18 H 0.8663 -0.2539 0.3719 0.088 Uiso 1 1 calc R
C19 C 0.6622(3) -0.4110(3) 0.2087(5) 0.0614(17) Uani 1 1 d .
C20 C 0.6511(3) -0.4222(4) 0.3222(5) 0.0713(19) Uani 1 1 d .
H20 H 0.6691 -0.3899 0.3741 0.086 Uiso 1 1 calc R
C21 C 0.6139(4) -0.4804(5) 0.3607(7) 0.093(2) Uani 1 1 d .
H21 H 0.6056 -0.4859 0.4376 0.112 Uiso 1 1 calc R
C22 C 0.5894(4) -0.5292(5) 0.2870(8) 0.101(3) Uani 1 1 d .
H22 H 0.5661 -0.5694 0.3130 0.121 Uiso 1 1 calc R
C23 C 0.5994(4) -0.5189(4) 0.1733(7) 0.099(2) Uani 1 1 d .
H23 H 0.5816 -0.5516 0.1219 0.118 Uiso 1 1 calc R
C24 C 0.6355(4) -0.4607(4) 0.1350(6) 0.083(2) Uani 1 1 d .
H24 H 0.6420 -0.4546 0.0578 0.099 Uiso 1 1 calc R

loop_
_atom_site_aniso_label
_atom_site_aniso_U_11
_atom_site_aniso_U_22
_atom_site_aniso_U_33
_atom_site_aniso_U_23
_atom_site_aniso_U_13
_atom_site_aniso_U_12
Zn1 0.0571(5) 0.0437(5) 0.0430(4) 0.000 0.000 -0.0041(4)
I1 0.0714(3) 0.0619(2) 0.0618(2) 0.0013(2) 0.0150(2) -0.01174(19)
O1 0.060(3) 0.073(3) 0.067(3) 0.016(2) -0.006(3) 0.009(3)
N1 0.058(3) 0.045(3) 0.042(3) 0.000(2) -0.002(2) -0.004(2)
N2 0.061(3) 0.081(3) 0.062(3) 0.008(3) -0.008(3) 0.007(3)
C1 0.074(4) 0.049(4) 0.058(4) -0.002(3) -0.011(3) -0.005(3)
C2 0.077(4) 0.044(3) 0.067(4) 0.004(3) -0.006(4) -0.008(3)
C3 0.051(3) 0.051(4) 0.057(4) 0.013(3) 0.002(3) 0.003(3)
C4 0.068(4) 0.076(5) 0.054(4) 0.002(4) -0.015(3) -0.013(4)
C5 0.079(4) 0.056(4) 0.059(4) 0.012(3) -0.015(4) -0.018(3)
C6 0.073(4) 0.060(4) 0.060(4) 0.009(3) -0.002(4) 0.003(3)
C7 0.058(4) 0.066(4) 0.053(4) 0.011(4) -0.001(3) 0.014(3)
C8 0.064(4) 0.054(4) 0.066(4) 0.005(3) 0.001(3) 0.011(3)
C9 0.058(4) 0.054(4) 0.053(4) -0.001(3) 0.003(3) 0.012(3)
C10 0.062(4) 0.064(4) 0.044(3) 0.001(3) -0.001(3) 0.021(4)
C11 0.050(4) 0.068(4) 0.046(3) 0.004(3) 0.003(3) 0.018(3)
C12 0.051(4) 0.075(4) 0.061(4) 0.002(3) 0.000(3) 0.009(3)
C13 0.064(4) 0.048(4) 0.068(4) 0.000(3) -0.011(4) 0.010(3)
C14 0.066(5) 0.060(4) 0.078(4) 0.006(3) -0.003(4) -0.009(3)
C15 0.082(5) 0.074(5) 0.104(6) 0.013(4) -0.010(5) -0.014(4)
C16 0.086(6) 0.074(5) 0.129(7) 0.010(5) -0.032(6) -0.017(4)
C17 0.108(7) 0.081(5) 0.094(6) -0.014(5) -0.041(5) 0.001(5)
C18 0.082(5) 0.070(5) 0.069(5) -0.005(3) -0.005(4) 0.011(4)
C19 0.047(3) 0.077(5) 0.061(4) 0.005(4) 0.004(3) 0.008(3)
C20 0.064(4) 0.085(5) 0.065(5) 0.014(4) 0.003(3) 0.003(4)
C21 0.078(5) 0.118(7) 0.084(6) 0.031(5) 0.015(4) 0.009(5)
C22 0.080(6) 0.087(6) 0.135(8) 0.021(6) 0.014(6) -0.005(5)
C23 0.074(5) 0.095(6) 0.127(7) -0.008(6) 0.006(5) -0.012(5)
C24 0.073(5) 0.098(6) 0.077(5) -0.001(5) 0.008(4) -0.004(4)

loop_
_atom_type_symbol
_atom_type_description
_atom_type_scat_dispersion_real
_atom_type_scat_dispersion_imag
_atom_type_scat_source
C C 0.0033 0.0016 'International Tables Vol C Tables 4.2.6.8 and 6.1.1.4'
H H 0.0000 0.0000 'International Tables Vol C Tables 4.2.6.8 and 6.1.1.4'
N N 0.0061 0.0033 'International Tables Vol C Tables 4.2.6.8 and 6.1.1.4'
O O 0.0106 0.0060 'International Tables Vol C Tables 4.2.6.8 and 6.1.1.4'
Zn Zn 0.2839 1.4301 'International Tables Vol C Tables 4.2.6.8 and 6.1.1.4'
I I -0.4742 1.8119 'International Tables Vol C Tables 4.2.6.8 and 6.1.1.4'

loop_
_geom_angle_atom_site_label_1
_geom_angle_atom_site_label_2
_geom_angle_atom_site_label_3
_geom_angle
_geom_angle_site_symmetry_1
_geom_angle_site_symmetry_3
N1 Zn1 N1 106.5(3) 2_655 .
N1 Zn1 I1 105.49(13) 2_655 2_655
N1 Zn1 I1 105.19(13) . 2_655
N1 Zn1 I1 105.19(13) 2_655 .
N1 Zn1 I1 105.49(13) . .
I1 Zn1 I1 127.54(4) 2_655 .
C1 N1 C5 117.9(5) . .
C1 N1 Zn1 123.7(4) . .
C5 N1 Zn1 118.4(4) . .
C6 N2 C7 121.6(5) . .
N1 C1 C2 123.1(6) . .
C3 C2 C1 119.4(5) . .
C2 C3 C4 118.0(5) . .
C2 C3 C6 121.7(5) . .
C4 C3 C6 120.2(6) . .
C3 C4 C5 120.0(5) . .
N1 C5 C4 121.6(5) . .
N2 C6 C3 121.3(6) . .
C8 C7 C12 118.3(6) . .
C8 C7 N2 115.9(5) . .
C12 C7 N2 125.8(6) . .
C7 C8 C9 122.8(6) . .
C8 C9 C10 117.7(6) . .
C8 C9 C13 119.4(6) . .
C10 C9 C13 122.7(5) . .
O1 C10 C11 116.4(6) . .
O1 C10 C9 122.7(6) . .
C11 C10 C9 120.8(5) . .
C12 C11 C10 118.4(6) . .
C12 C11 C19 120.1(6) . .
C10 C11 C19 121.4(5) . .
C7 C12 C11 121.8(6) . .
C18 C13 C14 118.4(6) . .
C18 C13 C9 123.6(6) . .
C14 C13 C9 118.1(6) . .
C15 C14 C13 120.5(6) . .
C14 C15 C16 120.8(8) . .
C17 C16 C15 119.7(8) . .
C16 C17 C18 120.8(7) . .
C17 C18 C13 119.7(7) . .
C20 C19 C24 117.3(6) . .
C20 C19 C11 121.8(6) . .
C24 C19 C11 120.9(6) . .
C19 C20 C21 121.4(7) . .
C22 C21 C20 120.3(8) . .
C21 C22 C23 119.2(8) . .
C22 C23 C24 120.4(8) . .
C23 C24 C19 121.3(7) . .

loop_
_geom_bond_atom_site_label_1
_geom_bond_atom_site_label_2
_geom_bond_distance
_geom_bond_site_symmetry_2
Zn1 N1 2.067(4) 2_655
Zn1 N1 2.067(4) .
Zn1 I1 2.5520(5) 2_655
Zn1 I1 2.5520(5) .
O1 C10 1.361(7) .
N1 C1 1.332(7) .
N1 C5 1.330(6) .
N2 C6 1.228(7) .
N2 C7 1.425(7) .
C1 C2 1.372(8) .
C2 C3 1.362(8) .
C3 C4 1.369(8) .
C3 C6 1.483(8) .
C4 C5 1.387(7) .
C7 C8 1.381(8) .
C7 C12 1.387(8) .
C8 C9 1.383(7) .
C9 C10 1.414(8) .
C9 C13 1.487(8) .
C10 C11 1.402(8) .
C11 C12 1.392(8) .
C11 C19 1.488(8) .
C13 C18 1.397(8) .
C13 C14 1.396(8) .
C14 C15 1.366(9) .
C15 C16 1.372(9) .
C16 C17 1.364(10) .
C17 C18 1.385(10) .
C19 C20 1.376(8) .
C19 C24 1.377(9) .
C20 C21 1.384(10) .
C21 C22 1.352(10) .
C22 C23 1.374(10) .
C23 C24 1.372(9) .
